data_7222252
loop_
_publ_author_name
'Samipillai, Marivel'
'Batisai, Eustina'
'Nassimbeni, Luigi R.'
'Weber, Edwin'

_publ_section_title
;
 Separation of lutidines by enclathration
;
_journal_issue 43
_journal_name_full CrystEngComm
_journal_page_first 8332
_journal_paper_doi 10.1039/C5CE01637A
_journal_volume 17
_journal_year 2015
_chemical_formula_sum 'C74 H74.72 N2 O2'
_chemical_formula_weight 1024.08
_chemical_name_common 'C60 H58 O2, 0.72(C7 H9 N), 1.28(C6 H5 N), 1.28(C H3)'
_chemical_name_systematic
; 
 ? 
;
_space_group_IT_number 2
_symmetry_cell_setting triclinic
_symmetry_space_group_name_Hall '-P 1'
_symmetry_space_group_name_H-M 'P -1'
_atom_sites_solution_hydrogens geom
_atom_sites_solution_primary direct
_atom_sites_solution_secondary difmap
_audit_creation_method SHELXL-97
_audit_update_record
;
2015-08-12 deposited with the CCDC.
2015-09-21 downloaded from the CCDC.
;
_cell_angle_alpha 75.30(3)
_cell_angle_beta 88.23(3)
_cell_angle_gamma 76.92(3)
_cell_formula_units_Z 1
_cell_length_a 8.8150(18)
_cell_length_b 10.541(2)
_cell_length_c 16.794(3)
_cell_measurement_reflns_used 2901
_cell_measurement_temperature 173(2)
_cell_measurement_theta_max 25.81
_cell_measurement_theta_min 2.05
_cell_volume 1469.7(6)
_computing_cell_refinement 'Bruker SAINT'
_computing_data_collection 'Bruker APEX2'
_computing_data_reduction 'Bruker SAINT, SADABS and XPREP'
_computing_molecular_graphics X-SEED
_computing_publication_material 'Bruker SHELXTL'
_computing_structure_refinement 'SHELXL-97 (Sheldrick, 2008)'
_computing_structure_solution 'SHELXS-97 (Sheldrick, 2008)'
_diffrn_ambient_temperature 173(2)
_diffrn_measured_fraction_theta_full 0.993
_diffrn_measured_fraction_theta_max 0.993
_diffrn_measurement_device_type 'Bruker APEX-II CCD'
_diffrn_radiation_monochromator graphite
_diffrn_radiation_source 'fine-focus sealed tube'
_diffrn_radiation_type MoK\a
_diffrn_radiation_wavelength 0.71073
_diffrn_reflns_av_R_equivalents 0.0532
_diffrn_reflns_av_sigmaI/netI 0.0901
_diffrn_reflns_limit_h_max 10
_diffrn_reflns_limit_h_min -10
_diffrn_reflns_limit_k_max 12
_diffrn_reflns_limit_k_min -9
_diffrn_reflns_limit_l_max 20
_diffrn_reflns_limit_l_min -20
_diffrn_reflns_number 13994
_diffrn_reflns_theta_full 25.81
_diffrn_reflns_theta_max 25.81
_diffrn_reflns_theta_min 2.05
_exptl_absorpt_coefficient_mu 0.068
_exptl_absorpt_correction_type none
_exptl_crystal_colour yellow
_exptl_crystal_density_diffrn 1.157
_exptl_crystal_density_method 'not measured'
_exptl_crystal_description needle
_exptl_crystal_F_000 549
_exptl_crystal_size_max 0.39
_exptl_crystal_size_mid 0.11
_exptl_crystal_size_min 0.04
_refine_diff_density_max 0.626
_refine_diff_density_min -0.460
_refine_diff_density_rms 0.054
_refine_ls_extinction_coef 0.009(3)
_refine_ls_extinction_expression Fc^*^=kFc[1+0.001xFc^2^\l^3^/sin(2\q)]^-1/4^
_refine_ls_extinction_method SHELXL
_refine_ls_goodness_of_fit_ref 1.028
_refine_ls_hydrogen_treatment noref
_refine_ls_matrix_type full
_refine_ls_number_parameters 351
_refine_ls_number_reflns 5626
_refine_ls_number_restraints 29
_refine_ls_restrained_S_all 1.056
_refine_ls_R_factor_all 0.1522
_refine_ls_R_factor_gt 0.0739
_refine_ls_shift/su_max 0.000
_refine_ls_shift/su_mean 0.000
_refine_ls_structure_factor_coef Fsqd
_refine_ls_weighting_details 'calc w=1/[\s^2^(Fo^2^)+(0.1082P)^2^+0.3088P] where P=(Fo^2^+2Fc^2^)/3'
_refine_ls_weighting_scheme calc
_refine_ls_wR_factor_gt 0.1854
_refine_ls_wR_factor_ref 0.2235
_reflns_number_gt 2901
_reflns_number_total 5626
_reflns_threshold_expression >2sigma(I)
_cod_data_source_file c5ce01637a2.cif
_cod_data_source_block c:\H2.2(2,3LUT/3,4LUT)
_cod_depositor_comments 'Adding full bibliography for 7222248--7222255.cif.'
_cod_original_cell_volume 1469.7(5)
_cod_original_sg_symbol_H-M P-1
_cod_database_code 7222252

loop_
_symmetry_equiv_pos_as_xyz
'x, y, z'
'-x, -y, -z'

loop_
_atom_site_label
_atom_site_type_symbol
_atom_site_fract_x
_atom_site_fract_y
_atom_site_fract_z
_atom_site_U_iso_or_equiv
_atom_site_adp_type
_atom_site_occupancy
_atom_site_symmetry_multiplicity
_atom_site_calc_flag
_atom_site_refinement_flags
_atom_site_disorder_assembly
_atom_site_disorder_group
O14 O 0.6239(2) 0.7358(2) 0.28784(14) 0.0363(6) Uani 1 1 d D . .
N32 N 0.7333(5) 0.5812(4) 0.1825(2) 0.0420(12) Uiso 0.64 1 d PD A 1
N41 N 0.6937(11) 0.5398(7) 0.1933(4) 0.049(2) Uiso 0.36 1 d PD B 2
C1 C 0.9486(4) 0.7368(3) 0.3687(2) 0.0329(8) Uani 1 1 d . . .
H1 H 0.9810 0.6774 0.3341 0.039 Uiso 1 1 calc R . .
C2 C 1.0451(4) 0.7322(3) 0.4343(2) 0.0344(8) Uani 1 1 d . . .
C3 C 0.9914(4) 0.8207(3) 0.4834(2) 0.0391(9) Uani 1 1 d . . .
H3 H 1.0548 0.8185 0.5288 0.047 Uiso 1 1 calc R . .
C4 C 0.8478(4) 0.9123(4) 0.4683(2) 0.0383(9) Uani 1 1 d . . .
H4 H 0.8143 0.9717 0.5027 0.046 Uiso 1 1 calc R . .
C5 C 0.7549(4) 0.9159(3) 0.4028(2) 0.0323(8) Uani 1 1 d . . .
C6 C 0.6022(4) 1.0004(3) 0.3715(2) 0.0320(8) Uani 1 1 d . . .
C7 C 0.5012(4) 1.1017(4) 0.3979(2) 0.0420(9) Uani 1 1 d . . .
H7 H 0.5282 1.1286 0.4445 0.050 Uiso 1 1 calc R . .
C8 C 0.3600(4) 1.1638(4) 0.3556(2) 0.0426(9) Uani 1 1 d . . .
H8 H 0.2919 1.2342 0.3736 0.051 Uiso 1 1 calc R . .
C9 C 0.3150(4) 1.1261(3) 0.2879(2) 0.0360(8) Uani 1 1 d . . .
C10 C 0.4192(4) 1.0246(3) 0.2619(2) 0.0339(8) Uani 1 1 d . . .
H10 H 0.3931 0.9975 0.2153 0.041 Uiso 1 1 calc R . .
C11 C 0.5590(4) 0.9635(3) 0.3031(2) 0.0308(8) Uani 1 1 d . . .
C12 C 0.6866(3) 0.8500(3) 0.2850(2) 0.0298(8) Uani 1 1 d . . .
C13 C 0.8059(3) 0.8275(3) 0.3539(2) 0.0300(8) Uani 1 1 d . . .
C15 C 1.2076(4) 0.6396(4) 0.4507(2) 0.0399(9) Uani 1 1 d . . .
C16 C 1.2329(6) 0.5719(6) 0.5425(3) 0.098(2) Uani 1 1 d . . .
H16A H 1.1574 0.5156 0.5604 0.146 Uiso 1 1 calc R . .
H16B H 1.2187 0.6409 0.5734 0.146 Uiso 1 1 calc R . .
H16C H 1.3388 0.5156 0.5528 0.146 Uiso 1 1 calc R . .
C17 C 1.3248(5) 0.7249(5) 0.4246(4) 0.0891(18) Uani 1 1 d . . .
H17A H 1.4302 0.6678 0.4347 0.134 Uiso 1 1 calc R . .
H17B H 1.3112 0.7928 0.4563 0.134 Uiso 1 1 calc R . .
H17C H 1.3092 0.7698 0.3658 0.134 Uiso 1 1 calc R . .
C18 C 1.2329(6) 0.5315(6) 0.4051(4) 0.109(2) Uani 1 1 d . . .
H18A H 1.1570 0.4756 0.4224 0.164 Uiso 1 1 calc R . .
H18B H 1.3386 0.4754 0.4173 0.164 Uiso 1 1 calc R . .
H18C H 1.2198 0.5730 0.3457 0.164 Uiso 1 1 calc R . .
C19 C 0.1627(5) 1.2006(5) 0.1539(3) 0.0709(14) Uani 1 1 d . . .
H19A H 0.0590 1.2422 0.1282 0.106 Uiso 1 1 calc R . .
H19B H 0.1978 1.1103 0.1450 0.106 Uiso 1 1 calc R . .
H19C H 0.2360 1.2559 0.1293 0.106 Uiso 1 1 calc R . .
C20 C 0.1552(4) 1.1905(4) 0.2457(2) 0.0438(9) Uani 1 1 d . . .
C21 C 0.0890(6) 1.3302(5) 0.2589(4) 0.101(2) Uani 1 1 d . . .
H21A H -0.0129 1.3678 0.2306 0.151 Uiso 1 1 calc R . .
H21B H 0.1600 1.3891 0.2367 0.151 Uiso 1 1 calc R . .
H21C H 0.0774 1.3234 0.3180 0.151 Uiso 1 1 calc R . .
C22 C 0.0435(4) 1.1001(5) 0.2821(3) 0.0684(14) Uani 1 1 d . . .
H22A H -0.0598 1.1396 0.2555 0.103 Uiso 1 1 calc R . .
H22B H 0.0359 1.0923 0.3414 0.103 Uiso 1 1 calc R . .
H22C H 0.0827 1.0106 0.2727 0.103 Uiso 1 1 calc R . .
C23 C 0.7581(4) 0.8934(3) 0.2046(2) 0.0315(8) Uani 1 1 d . . .
C24 C 0.8256(3) 0.9249(3) 0.1427(2) 0.0290(8) Uani 1 1 d . . .
C25 C 0.9128(3) 0.9613(3) 0.07029(19) 0.0280(7) Uani 1 1 d . . .
C26 C 1.0764(3) 0.9176(3) 0.07441(19) 0.0281(7) Uani 1 1 d . . .
C27 C 1.1579(4) 0.8331(3) 0.1475(2) 0.0367(8) Uani 1 1 d . . .
H27 H 1.1006 0.8032 0.1946 0.044 Uiso 1 1 calc R . .
C28 C 1.3147(4) 0.7945(4) 0.1513(2) 0.0424(9) Uani 1 1 d . . .
H28 H 1.3663 0.7376 0.2007 0.051 Uiso 1 1 calc R . .
C29 C 1.4024(4) 0.8381(4) 0.0824(2) 0.0409(9) Uani 1 1 d . . .
H29 H 1.5129 0.8122 0.0861 0.049 Uiso 1 1 calc R . .
C30 C 1.3307(4) 0.9168(3) 0.0107(2) 0.0368(8) Uani 1 1 d . . .
H30 H 1.3916 0.9446 -0.0353 0.044 Uiso 1 1 calc R . .
C31 C 1.1646(3) 0.9585(3) 0.0037(2) 0.0287(8) Uani 1 1 d . . .
C33 C 0.8136(6) 0.6196(5) 0.1108(3) 0.0469(15) Uiso 0.64 1 d PD A 1
H33 H 0.8680 0.6894 0.1051 0.056 Uiso 0.64 1 calc PR A 1
C34 C 0.8143(6) 0.5557(5) 0.0471(2) 0.0527(16) Uiso 0.64 1 d PD A 1
H34 H 0.8657 0.5846 -0.0025 0.063 Uiso 0.64 1 calc PR A 1
C35 C 0.7397(7) 0.4497(5) 0.0564(3) 0.0480(16) Uiso 0.64 1 d PD A 1
C36 C 0.6637(6) 0.4081(4) 0.1293(3) 0.0439(14) Uiso 0.64 1 d PD A 1
C37 C 0.6603(6) 0.4741(4) 0.1921(2) 0.0396(14) Uiso 0.64 1 d PD A 1
C38 C 0.5642(19) 0.4411(17) 0.2741(6) 0.085(5) Uiso 0.33 1 d PD A 1
H38A H 0.5779 0.4993 0.3092 0.128 Uiso 0.33 1 calc PR A 1
H38B H 0.6024 0.3466 0.3038 0.128 Uiso 0.33 1 calc PR A 1
H38C H 0.4535 0.4572 0.2596 0.128 Uiso 0.33 1 calc PR A 1
C39 C 0.5821(9) 0.2837(6) 0.1460(5) 0.084(2) Uiso 0.64 1 d PD A 1
H39A H 0.5359 0.2717 0.2005 0.127 Uiso 0.64 1 calc PR A 1
H39B H 0.6599 0.2019 0.1440 0.127 Uiso 0.64 1 calc PR A 1
H39C H 0.5004 0.3011 0.1039 0.127 Uiso 0.64 1 calc PR A 1
C40 C 0.7222(13) 0.4003(17) -0.0246(8) 0.158(13) Uiso 0.31 1 d PD A 1
H40A H 0.6673 0.3268 -0.0116 0.237 Uiso 0.31 1 calc PR A 1
H40B H 0.8258 0.3684 -0.0447 0.237 Uiso 0.31 1 calc PR A 1
H40C H 0.6629 0.4754 -0.0672 0.237 Uiso 0.31 1 calc PR A 1
H14 H 0.6793 0.6768 0.2531 0.084(15) Uiso 1 1 d RD . .
C42 C 0.7392(12) 0.5290(9) 0.1143(4) 0.060(3) Uiso 0.36 1 d PD B 2
C43 C 0.7059(15) 0.4270(10) 0.0836(4) 0.057(3) Uiso 0.36 1 d PD B 2
C44 C 0.6283(14) 0.3346(9) 0.1323(5) 0.062(3) Uiso 0.36 1 d PD B 2
H44 H 0.6029 0.2664 0.1111 0.075 Uiso 0.36 1 calc PR B 2
C45 C 0.5880(14) 0.3425(9) 0.2127(5) 0.075(4) Uiso 0.36 1 d PD B 2
H45 H 0.5431 0.2752 0.2474 0.090 Uiso 0.36 1 calc PR B 2
C46 C 0.8282(17) 0.6371(13) 0.0616(9) 0.088(5) Uiso 0.36 1 d PD B 2
H46A H 0.8400 0.7001 0.0937 0.133 Uiso 0.36 1 calc PR B 2
H46B H 0.7679 0.6867 0.0107 0.133 Uiso 0.36 1 calc PR B 2
H46C H 0.9313 0.5908 0.0478 0.133 Uiso 0.36 1 calc PR B 2
C47 C 0.7604(12) 0.4081(9) -0.0051(4) 0.031(2) Uiso 0.36 1 d PD B 2
H47A H 0.7261 0.3313 -0.0153 0.047 Uiso 0.36 1 calc PR B 2
H47B H 0.8742 0.3917 -0.0071 0.047 Uiso 0.36 1 calc PR B 2
H47C H 0.7142 0.4898 -0.0474 0.047 Uiso 0.36 1 calc PR B 2
C48 C 0.6136(12) 0.4490(9) 0.2417(4) 0.042(2) Uiso 0.36 1 d PD B 2
H48 H 0.5770 0.4596 0.2940 0.051 Uiso 0.36 1 calc PR B 2

loop_
_atom_site_aniso_label
_atom_site_aniso_U_11
_atom_site_aniso_U_22
_atom_site_aniso_U_33
_atom_site_aniso_U_23
_atom_site_aniso_U_13
_atom_site_aniso_U_12
O14 0.0307(13) 0.0398(13) 0.0417(15) -0.0102(11) 0.0055(11) -0.0153(11)
C1 0.0255(18) 0.0366(19) 0.035(2) -0.0079(15) 0.0046(15) -0.0065(15)
C2 0.0224(17) 0.0393(19) 0.037(2) -0.0015(16) -0.0003(15) -0.0058(15)
C3 0.0300(19) 0.047(2) 0.038(2) -0.0072(18) -0.0041(16) -0.0071(17)
C4 0.0320(19) 0.046(2) 0.037(2) -0.0145(17) 0.0002(16) -0.0051(17)
C5 0.0241(17) 0.0392(19) 0.032(2) -0.0077(16) 0.0033(15) -0.0061(15)
C6 0.0238(17) 0.0367(18) 0.032(2) -0.0046(15) 0.0005(15) -0.0047(15)
C7 0.035(2) 0.047(2) 0.044(2) -0.0172(18) -0.0025(17) -0.0023(18)
C8 0.031(2) 0.041(2) 0.051(2) -0.0115(18) 0.0028(17) -0.0001(17)
C9 0.0275(18) 0.0369(19) 0.038(2) 0.0000(16) -0.0005(16) -0.0068(16)
C10 0.0250(18) 0.040(2) 0.034(2) -0.0042(16) -0.0009(15) -0.0079(16)
C11 0.0235(17) 0.0358(18) 0.0300(19) -0.0021(15) 0.0077(14) -0.0084(15)
C12 0.0225(16) 0.0385(18) 0.0287(19) -0.0056(15) 0.0045(14) -0.0111(15)
C13 0.0231(17) 0.0341(18) 0.0313(19) -0.0044(15) 0.0039(14) -0.0086(15)
C15 0.0228(18) 0.046(2) 0.046(2) -0.0067(18) -0.0021(16) -0.0026(16)
C16 0.062(3) 0.106(4) 0.069(4) 0.025(3) 0.001(3) 0.038(3)
C17 0.028(2) 0.077(3) 0.149(5) -0.009(3) 0.016(3) -0.009(2)
C18 0.053(3) 0.109(4) 0.169(6) -0.092(4) -0.042(3) 0.043(3)
C19 0.042(2) 0.095(3) 0.053(3) 0.009(3) -0.013(2) 0.000(2)
C20 0.030(2) 0.048(2) 0.045(2) -0.0039(18) -0.0047(17) 0.0001(17)
C21 0.069(3) 0.071(3) 0.150(6) -0.041(4) -0.056(4) 0.034(3)
C22 0.031(2) 0.100(4) 0.064(3) 0.003(3) -0.004(2) -0.022(2)
C23 0.0229(17) 0.0355(18) 0.035(2) -0.0089(16) -0.0021(16) -0.0033(15)
C24 0.0208(16) 0.0333(18) 0.034(2) -0.0087(15) -0.0022(15) -0.0082(14)
C25 0.0240(17) 0.0352(18) 0.0274(19) -0.0082(15) 0.0030(14) -0.0119(15)
C26 0.0219(16) 0.0325(17) 0.0308(19) -0.0085(15) -0.0003(14) -0.0077(14)
C27 0.0281(19) 0.047(2) 0.031(2) -0.0026(16) -0.0002(15) -0.0090(16)
C28 0.032(2) 0.052(2) 0.036(2) -0.0017(18) -0.0067(17) -0.0049(18)
C29 0.0219(18) 0.051(2) 0.046(2) -0.0082(18) -0.0012(17) -0.0063(17)
C30 0.0255(18) 0.047(2) 0.038(2) -0.0088(17) 0.0025(16) -0.0105(16)
C31 0.0226(17) 0.0348(18) 0.0300(19) -0.0083(15) -0.0007(14) -0.0088(14)

loop_
_atom_type_symbol
_atom_type_description
_atom_type_scat_dispersion_real
_atom_type_scat_dispersion_imag
_atom_type_scat_source
C C 0.0033 0.0016 'International Tables Vol C Tables 4.2.6.8 and 6.1.1.4'
H H 0.0000 0.0000 'International Tables Vol C Tables 4.2.6.8 and 6.1.1.4'
N N 0.0061 0.0033 'International Tables Vol C Tables 4.2.6.8 and 6.1.1.4'
O O 0.0106 0.0060 'International Tables Vol C Tables 4.2.6.8 and 6.1.1.4'

loop_
_geom_angle_atom_site_label_1
_geom_angle_atom_site_label_2
_geom_angle_atom_site_label_3
_geom_angle
_geom_angle_site_symmetry_1
C12 O14 H14 114.0 .
C33 N32 C37 119.49(18) .
C48 N41 C42 120.28(17) .
C13 C1 C2 120.1(3) .
C13 C1 H1 119.9 .
C2 C1 H1 119.9 .
C3 C2 C1 117.6(3) .
C3 C2 C15 119.9(3) .
C1 C2 C15 122.4(3) .
C4 C3 C2 122.1(3) .
C4 C3 H3 119.0 .
C2 C3 H3 119.0 .
C5 C4 C3 119.4(3) .
C5 C4 H4 120.3 .
C3 C4 H4 120.3 .
C4 C5 C13 119.2(3) .
C4 C5 C6 131.7(3) .
C13 C5 C6 109.1(3) .
C7 C6 C11 118.8(3) .
C7 C6 C5 132.4(3) .
C11 C6 C5 108.8(3) .
C6 C7 C8 119.4(3) .
C6 C7 H7 120.3 .
C8 C7 H7 120.3 .
C7 C8 C9 122.2(3) .
C7 C8 H8 118.9 .
C9 C8 H8 118.9 .
C8 C9 C10 117.5(3) .
C8 C9 C20 121.0(3) .
C10 C9 C20 121.5(3) .
C11 C10 C9 120.6(3) .
C11 C10 H10 119.7 .
C9 C10 H10 119.7 .
C10 C11 C6 121.6(3) .
C10 C11 C12 128.3(3) .
C6 C11 C12 110.2(3) .
O14 C12 C23 110.9(3) .
O14 C12 C13 113.7(3) .
C23 C12 C13 109.1(3) .
O14 C12 C11 109.6(2) .
C23 C12 C11 111.8(3) .
C13 C12 C11 101.5(3) .
C1 C13 C5 121.6(3) .
C1 C13 C12 128.0(3) .
C5 C13 C12 110.4(3) .
C18 C15 C17 109.6(4) .
C18 C15 C2 112.6(3) .
C17 C15 C2 107.8(3) .
C18 C15 C16 108.2(4) .
C17 C15 C16 108.6(4) .
C2 C15 C16 110.0(3) .
C15 C16 H16A 109.5 .
C15 C16 H16B 109.5 .
H16A C16 H16B 109.5 .
C15 C16 H16C 109.5 .
H16A C16 H16C 109.5 .
H16B C16 H16C 109.5 .
C15 C17 H17A 109.5 .
C15 C17 H17B 109.5 .
H17A C17 H17B 109.5 .
C15 C17 H17C 109.5 .
H17A C17 H17C 109.5 .
H17B C17 H17C 109.5 .
C15 C18 H18A 109.5 .
C15 C18 H18B 109.5 .
H18A C18 H18B 109.5 .
C15 C18 H18C 109.5 .
H18A C18 H18C 109.5 .
H18B C18 H18C 109.5 .
C20 C19 H19A 109.5 .
C20 C19 H19B 109.5 .
H19A C19 H19B 109.5 .
C20 C19 H19C 109.5 .
H19A C19 H19C 109.5 .
H19B C19 H19C 109.5 .
C19 C20 C9 111.0(3) .
C19 C20 C21 109.1(4) .
C9 C20 C21 112.2(3) .
C19 C20 C22 107.8(3) .
C9 C20 C22 108.2(3) .
C21 C20 C22 108.4(4) .
C20 C21 H21A 109.5 .
C20 C21 H21B 109.5 .
H21A C21 H21B 109.5 .
C20 C21 H21C 109.5 .
H21A C21 H21C 109.5 .
H21B C21 H21C 109.5 .
C20 C22 H22A 109.5 .
C20 C22 H22B 109.5 .
H22A C22 H22B 109.5 .
C20 C22 H22C 109.5 .
H22A C22 H22C 109.5 .
H22B C22 H22C 109.5 .
C24 C23 C12 175.5(3) .
C23 C24 C25 177.5(3) .
C31 C25 C26 120.5(3) 2_775
C31 C25 C24 120.1(3) 2_775
C26 C25 C24 119.3(3) .
C25 C26 C27 122.0(3) .
C25 C26 C31 119.7(3) .
C27 C26 C31 118.3(3) .
C28 C27 C26 121.5(3) .
C28 C27 H27 119.3 .
C26 C27 H27 119.3 .
C27 C28 C29 120.4(3) .
C27 C28 H28 119.8 .
C29 C28 H28 119.8 .
C30 C29 C28 120.7(3) .
C30 C29 H29 119.7 .
C28 C29 H29 119.7 .
C29 C30 C31 120.8(3) .
C29 C30 H30 119.6 .
C31 C30 H30 119.6 .
C25 C31 C26 119.8(3) 2_775
C25 C31 C30 121.9(3) 2_775
C26 C31 C30 118.3(3) .
N32 C33 C34 120.29(16) .
N32 C33 H33 119.9 .
C34 C33 H33 119.9 .
C35 C34 C33 120.11(16) .
C35 C34 H34 119.9 .
C33 C34 H34 119.9 .
C34 C35 C36 119.66(19) .
C34 C35 C40 116.1(9) .
C36 C35 C40 123.4(9) .
C35 C36 C37 120.09(16) .
C35 C36 C39 122.6(4) .
C37 C36 C39 117.3(4) .
N32 C37 C36 120.29(16) .
N32 C37 C38 116.3(7) .
C36 C37 C38 123.2(7) .
C37 C38 H38A 109.5 .
C37 C38 H38B 109.5 .
H38A C38 H38B 109.5 .
C37 C38 H38C 109.5 .
H38A C38 H38C 109.5 .
H38B C38 H38C 109.5 .
C36 C39 H39A 109.5 .
C36 C39 H39B 109.5 .
H39A C39 H39B 109.5 .
C36 C39 H39C 109.5 .
H39A C39 H39C 109.5 .
H39B C39 H39C 109.5 .
C35 C40 H40A 109.5 .
C35 C40 H40B 109.5 .
H40A C40 H40B 109.5 .
C35 C40 H40C 109.5 .
H40A C40 H40C 109.5 .
H40B C40 H40C 109.5 .
C43 C42 N41 120.18(17) .
C43 C42 C46 121.9(8) .
N41 C42 C46 117.9(8) .
C42 C43 C44 119.8(2) .
C42 C43 C47 121.9(6) .
C44 C43 C47 118.3(6) .
C43 C44 C45 119.97(17) .
C43 C44 H44 120.0 .
C45 C44 H44 120.0 .
C48 C45 C44 120.16(19) .
C48 C45 H45 119.9 .
C44 C45 H45 119.9 .
C42 C46 H46A 109.5 .
C42 C46 H46B 109.5 .
H46A C46 H46B 109.5 .
C42 C46 H46C 109.5 .
H46A C46 H46C 109.5 .
H46B C46 H46C 109.5 .
C43 C47 H47A 109.5 .
C43 C47 H47B 109.5 .
H47A C47 H47B 109.5 .
C43 C47 H47C 109.5 .
H47A C47 H47C 109.5 .
H47B C47 H47C 109.5 .
N41 C48 C45 119.4(2) .
N41 C48 H48 120.3 .
C45 C48 H48 120.3 .

loop_
_geom_bond_atom_site_label_1
_geom_bond_atom_site_label_2
_geom_bond_distance
_geom_bond_site_symmetry_2
O14 C12 1.424(4) .
O14 H14 0.9975 .
N32 C33 1.3941(19) .
N32 C37 1.3943(19) .
N41 C48 1.397(2) .
N41 C42 1.399(2) .
C1 C13 1.383(4) .
C1 C2 1.398(5) .
C1 H1 0.9500 .
C2 C3 1.394(5) .
C2 C15 1.528(5) .
C3 C4 1.393(5) .
C3 H3 0.9500 .
C4 C5 1.379(5) .
C4 H4 0.9500 .
C5 C13 1.385(4) .
C5 C6 1.464(5) .
C6 C7 1.384(5) .
C6 C11 1.392(5) .
C7 C8 1.390(5) .
C7 H7 0.9500 .
C8 C9 1.392(5) .
C8 H8 0.9500 .
C9 C10 1.395(5) .
C9 C20 1.527(5) .
C10 C11 1.371(4) .
C10 H10 0.9500 .
C11 C12 1.531(4) .
C12 C23 1.480(5) .
C12 C13 1.525(4) .
C15 C18 1.500(6) .
C15 C17 1.504(5) .
C15 C16 1.526(6) .
C16 H16A 0.9800 .
C16 H16B 0.9800 .
C16 H16C 0.9800 .
C17 H17A 0.9800 .
C17 H17B 0.9800 .
C17 H17C 0.9800 .
C18 H18A 0.9800 .
C18 H18B 0.9800 .
C18 H18C 0.9800 .
C19 C20 1.518(6) .
C19 H19A 0.9800 .
C19 H19B 0.9800 .
C19 H19C 0.9800 .
C20 C21 1.525(6) .
C20 C22 1.531(5) .
C21 H21A 0.9800 .
C21 H21B 0.9800 .
C21 H21C 0.9800 .
C22 H22A 0.9800 .
C22 H22B 0.9800 .
C22 H22C 0.9800 .
C23 C24 1.193(4) .
C24 C25 1.433(5) .
C25 C31 1.408(4) 2_775
C25 C26 1.409(4) .
C26 C27 1.424(4) .
C26 C31 1.427(4) .
C27 C28 1.348(5) .
C27 H27 0.9500 .
C28 C29 1.408(5) .
C28 H28 0.9500 .
C29 C30 1.356(5) .
C29 H29 0.9500 .
C30 C31 1.430(4) .
C30 H30 0.9500 .
C31 C25 1.408(4) 2_775
C33 C34 1.400(2) .
C33 H33 0.9500 .
C34 C35 1.3938(19) .
C34 H34 0.9500 .
C35 C36 1.3959(19) .
C35 C40 1.599(2) .
C36 C37 1.3994(19) .
C36 C39 1.595(2) .
C37 C38 1.598(2) .
C38 H38A 0.9800 .
C38 H38B 0.9800 .
C38 H38C 0.9800 .
C39 H39A 0.9800 .
C39 H39B 0.9800 .
C39 H39C 0.9800 .
C40 H40A 0.9800 .
C40 H40B 0.9800 .
C40 H40C 0.9800 .
C42 C43 1.394(2) .
C42 C46 1.595(2) .
C43 C44 1.396(2) .
C43 C47 1.598(2) .
C44 C45 1.403(2) .
C44 H44 0.9500 .
C45 C48 1.397(2) .
C45 H45 0.9500 .
C46 H46A 0.9800 .
C46 H46B 0.9800 .
C46 H46C 0.9800 .
C47 H47A 0.9800 .
C47 H47B 0.9800 .
C47 H47C 0.9800 .
C48 H48 0.9500 .

loop_
_geom_hbond_atom_site_label_D
_geom_hbond_atom_site_label_H
_geom_hbond_atom_site_label_A
_geom_hbond_distance_DH
_geom_hbond_distance_HA
_geom_hbond_distance_DA
_geom_hbond_angle_DHA
O14 H14 N32 1.00 1.73 2.713(2) 166.8
O14 H14 N41 1.00 1.94 2.863(6) 153.1
